data_4349013
loop_
_publ_author_name
'Fanna, Daniel J.'
'Zhang, Yingjie'
'Li, Li'
'Karatchevtseva, Inna'
'Shepherd, Nicholas D.'
'Azim, Abdul'
'Price, Jason R.'
'Aldrich-Wright, Janice'
'Reynolds, Jason K.'
'Li, Feng'

_publ_section_title
;
 3d transition metal complexes with a julolidine--quinoline based ligand:
 structures, spectroscopy and optical properties
;
_journal_issue 2
_journal_name_full 'Inorganic Chemistry Frontiers'
_journal_page_first 286
_journal_paper_doi 10.1039/C5QI00200A
_journal_volume 3
_journal_year 2016
_chemical_formula_moiety 'C22 H20 N3 Ni0.5 O, H O0.5'
_chemical_formula_sum 'C22 H21 N3 Ni0.5 O1.5'
_chemical_formula_weight 380.77
_space_group_crystal_system monoclinic
_space_group_IT_number 15
_space_group_name_Hall '-C 2yc'
_space_group_name_H-M_alt 'C 1 2/c 1'
_atom_sites_solution_hydrogens mixed
_audit_creation_date 2015-10-09
_audit_creation_method
;
Olex2 1.2
(compiled 2015.09.21 svn.r3230 for OlexSys, GUI svn.r5103)
;
_audit_update_record
;
2015-10-09 deposited with the CCDC.
2015-12-04 downloaded from the CCDC.
;
_cell_angle_alpha 90
_cell_angle_beta 125.65(3)
_cell_angle_gamma 90
_cell_formula_units_Z 8
_cell_length_a 20.534(4)
_cell_length_b 13.565(3)
_cell_length_c 15.695(3)
_cell_measurement_temperature 100(2)
_cell_volume 3552.4(18)
_computing_cell_refinement 'XDS (Kabsch, 1993)'
_computing_data_collection 'BlueIce (McPhillips, et al., 2002)'
_computing_data_reduction 'XDS (Kabsch, 1993)'
_computing_molecular_graphics 'Olex2 (Dolomanov et al., 2009)'
_computing_publication_material 'Olex2 (Dolomanov et al., 2009)'
_computing_structure_refinement 'XL (Sheldrick, 2008)'
_computing_structure_solution 'ShelXT (Sheldrick, 2015)'
_diffrn_ambient_temperature 100(2)
_diffrn_measured_fraction_theta_full 0.998
_diffrn_measured_fraction_theta_max 0.999
_diffrn_measurement_device_type 'ADSC Quantum Detector'
_diffrn_measurement_method '\p  scans'
_diffrn_radiation_type 'silicon double crystal monochromated synchrotron'
_diffrn_radiation_wavelength 0.71074
_diffrn_reflns_av_R_equivalents 0.0387
_diffrn_reflns_av_unetI/netI 0.0142
_diffrn_reflns_Laue_measured_fraction_full 0.998
_diffrn_reflns_Laue_measured_fraction_max 0.999
_diffrn_reflns_limit_h_max 27
_diffrn_reflns_limit_h_min -27
_diffrn_reflns_limit_k_max 17
_diffrn_reflns_limit_k_min -17
_diffrn_reflns_limit_l_max 20
_diffrn_reflns_limit_l_min -19
_diffrn_reflns_number 59558
_diffrn_reflns_point_group_measured_fraction_full 0.998
_diffrn_reflns_point_group_measured_fraction_max 0.999
_diffrn_reflns_theta_full 26.000
_diffrn_reflns_theta_max 27.914
_diffrn_reflns_theta_min 2.005
_diffrn_source 'Australian Synchrotron MX1'
_exptl_absorpt_coefficient_mu 0.599
_exptl_crystal_colour orange
_exptl_crystal_density_diffrn 1.424
_exptl_crystal_description prism
_exptl_crystal_F_000 1600
_exptl_crystal_size_max 0.015
_exptl_crystal_size_mid 0.010
_exptl_crystal_size_min 0.010
_refine_diff_density_max 0.278
_refine_diff_density_min -0.713
_refine_diff_density_rms 0.064
_refine_ls_extinction_method none
_refine_ls_goodness_of_fit_ref 1.082
_refine_ls_hydrogen_treatment mixed
_refine_ls_matrix_type full
_refine_ls_number_parameters 249
_refine_ls_number_reflns 4254
_refine_ls_number_restraints 0
_refine_ls_restrained_S_all 1.082
_refine_ls_R_factor_all 0.0383
_refine_ls_R_factor_gt 0.0340
_refine_ls_shift/su_max 0.001
_refine_ls_shift/su_mean 0.000
_refine_ls_structure_factor_coef Fsqd
_refine_ls_weighting_details 'w=1/[\s^2^(Fo^2^)+(0.0412P)^2^+5.3363P] where P=(Fo^2^+2Fc^2^)/3'
_refine_ls_weighting_scheme calc
_refine_ls_wR_factor_gt 0.0860
_refine_ls_wR_factor_ref 0.0883
_reflns_Friedel_coverage 0.000
_reflns_number_gt 3877
_reflns_number_total 4254
_reflns_threshold_expression 'I > 2\s(I)'
_cod_data_source_file c5qi00200a2.cif
_cod_data_source_block c2_a
_cod_original_cell_volume 3552.3(16)
_cod_original_sg_symbol_H-M 'C 2/c'
_cod_original_formula_sum 'C22 H21 N3 Ni0.50 O1.50'
_cod_database_code 4349013
_shelxl_version_number 2014-3
_shelx_space_group_comment
;
The symmetry employed for this shelxl refinement is uniquely defined
by the following loop, which should always be used as a source of
symmetry information in preference to the above space-group names.
They are only intended as comments.
;
_olex2_refinement_description
;
1. Fixed Uiso
 At 1.2 times of:
  All C(H) groups, All C(H,H) groups
2.a Secondary CH2 refined with riding coordinates:
 C14(H14A,H14B), C15(H15A,H15B), C16(H16A,H16B), C17(H17A,H17B), C18(H18A,
 H18B), C19(H19A,H19B)
2.b Aromatic/amide H refined with riding coordinates:
 C1(H1), C2(H2), C3(H3), C5(H5), C6(H6), C7(H7), C10(H10), C12(H12)
;
_olex2_submission_special_instructions 'No special instructions were received'

loop_
_space_group_symop_operation_xyz
'x, y, z'
'-x, y, -z+1/2'
'x+1/2, y+1/2, z'
'-x+1/2, y+1/2, -z+1/2'
'-x, -y, -z'
'x, -y, z-1/2'
'-x+1/2, -y+1/2, -z'
'x+1/2, -y+1/2, z-1/2'

loop_
_atom_site_label
_atom_site_type_symbol
_atom_site_fract_x
_atom_site_fract_y
_atom_site_fract_z
_atom_site_U_iso_or_equiv
_atom_site_adp_type
_atom_site_occupancy
_atom_site_site_symmetry_order
_atom_site_calc_flag
_atom_site_refinement_flags_posn
_atom_site_refinement_flags_adp
_atom_site_refinement_flags_occupancy
Ni1 Ni 0.5000 0.59222(2) 0.7500 0.01444(8) Uani 1 2 d S T P
O1 O 0.58700(6) 0.49057(8) 0.83697(8) 0.0183(2) Uani 1 1 d . . .
N1 N 0.42129(8) 0.70308(9) 0.64963(10) 0.0184(3) Uani 1 1 d . . .
N2 N 0.52764(8) 0.59575(9) 0.64573(10) 0.0168(2) Uani 1 1 d . . .
N3 N 0.85659(8) 0.38022(11) 1.02681(11) 0.0251(3) Uani 1 1 d . . .
C1 C 0.37617(10) 0.76295(12) 0.66059(13) 0.0227(3) Uani 1 1 d . . .
H1 H 0.3796 0.7597 0.7223 0.027 Uiso 1 1 calc R . .
C2 C 0.32299(10) 0.83162(13) 0.58350(14) 0.0262(3) Uani 1 1 d . . .
H2 H 0.2940 0.8748 0.5955 0.031 Uiso 1 1 calc R . .
C3 C 0.31492(10) 0.83347(12) 0.49066(13) 0.0253(3) Uani 1 1 d . . .
H3 H 0.2787 0.8766 0.4377 0.030 Uiso 1 1 calc R . .
C4 C 0.36170(9) 0.76980(12) 0.47538(12) 0.0216(3) Uani 1 1 d . . .
C5 C 0.35691(10) 0.76619(13) 0.38168(13) 0.0259(3) Uani 1 1 d . . .
H5 H 0.3202 0.8057 0.3250 0.031 Uiso 1 1 calc R . .
C6 C 0.40629(10) 0.70457(12) 0.37434(12) 0.0249(3) Uani 1 1 d . . .
H6 H 0.4016 0.7014 0.3118 0.030 Uiso 1 1 calc R . .
C7 C 0.46426(10) 0.64565(12) 0.46014(12) 0.0210(3) Uani 1 1 d . . .
H7 H 0.4980 0.6055 0.4539 0.025 Uiso 1 1 calc R . .
C8 C 0.47111(9) 0.64722(11) 0.55298(11) 0.0179(3) Uani 1 1 d . . .
C9 C 0.41682(9) 0.70717(11) 0.55943(12) 0.0184(3) Uani 1 1 d . . .
C10 C 0.59532(9) 0.56519(11) 0.66530(11) 0.0177(3) Uani 1 1 d . . .
H10 H 0.6043 0.5778 0.6146 0.021 Uiso 1 1 calc R . .
C11 C 0.65668(9) 0.51437(11) 0.75694(11) 0.0171(3) Uani 1 1 d . . .
C12 C 0.72878(9) 0.49510(11) 0.76731(12) 0.0194(3) Uani 1 1 d . . .
H12 H 0.7315 0.5133 0.7123 0.023 Uiso 1 1 calc R . .
C13 C 0.79459(9) 0.45153(12) 0.85298(12) 0.0208(3) Uani 1 1 d . . .
C14 C 0.87154(11) 0.44058(14) 0.86206(15) 0.0293(4) Uani 1 1 d . . .
H14A H 0.9000 0.5030 0.8834 0.035 Uiso 1 1 calc R . .
H14B H 0.8593 0.4232 0.7942 0.035 Uiso 1 1 calc R . .
C15 C 0.92448(11) 0.36173(16) 0.94141(16) 0.0345(4) Uani 1 1 d . . .
H15A H 0.9005 0.2974 0.9144 0.041 Uiso 1 1 calc R . .
H15B H 0.9766 0.3622 0.9537 0.041 Uiso 1 1 calc R . .
C16 C 0.93412(11) 0.38108(16) 1.04313(16) 0.0349(4) Uani 1 1 d . . .
H16A H 0.9684 0.3310 1.0941 0.042 Uiso 1 1 calc R . .
H16B H 0.9596 0.4446 1.0709 0.042 Uiso 1 1 calc R . .
C17 C 0.86087(11) 0.38309(14) 1.12309(14) 0.0303(4) Uani 1 1 d . . .
H17A H 0.8708 0.4501 1.1493 0.036 Uiso 1 1 calc R . .
H17B H 0.9050 0.3423 1.1761 0.036 Uiso 1 1 calc R . .
C18 C 0.78360(11) 0.34637(14) 1.10264(13) 0.0294(4) Uani 1 1 d . . .
H18A H 0.7864 0.3522 1.1663 0.035 Uiso 1 1 calc R . .
H18B H 0.7768 0.2772 1.0837 0.035 Uiso 1 1 calc R . .
C19 C 0.71133(10) 0.40402(13) 1.01504(13) 0.0241(3) Uani 1 1 d . . .
H19A H 0.6637 0.3637 0.9851 0.029 Uiso 1 1 calc R . .
H19B H 0.7044 0.4625 1.0446 0.029 Uiso 1 1 calc R . .
C20 C 0.79028(9) 0.42204(11) 0.93727(12) 0.0197(3) Uani 1 1 d . . .
C21 C 0.71895(9) 0.43478(11) 0.92870(12) 0.0183(3) Uani 1 1 d . . .
C22 C 0.65099(9) 0.48116(11) 0.83953(11) 0.0161(3) Uani 1 1 d . . .
O1W O 0.5000 0.31397(14) 0.7500 0.0356(4) Uani 1 2 d S T P
H1W H 0.4621(17) 0.354(2) 0.702(2) 0.070(9) Uiso 1 1 d . . .

loop_
_atom_site_aniso_label
_atom_site_aniso_U_11
_atom_site_aniso_U_22
_atom_site_aniso_U_33
_atom_site_aniso_U_23
_atom_site_aniso_U_13
_atom_site_aniso_U_12
Ni1 0.01467(13) 0.01488(13) 0.01310(13) 0.000 0.00770(10) 0.000
O1 0.0173(5) 0.0203(5) 0.0192(5) 0.0032(4) 0.0116(4) 0.0022(4)
N1 0.0185(6) 0.0169(6) 0.0177(6) 0.0013(5) 0.0094(5) -0.0002(5)
N2 0.0178(6) 0.0166(6) 0.0143(6) -0.0001(5) 0.0083(5) -0.0018(5)
N3 0.0203(7) 0.0292(7) 0.0231(7) 0.0055(6) 0.0111(6) 0.0076(6)
C1 0.0230(7) 0.0210(7) 0.0232(7) 0.0015(6) 0.0131(6) 0.0020(6)
C2 0.0247(8) 0.0207(8) 0.0312(9) 0.0032(6) 0.0150(7) 0.0043(6)
C3 0.0221(7) 0.0200(7) 0.0258(8) 0.0062(6) 0.0095(6) 0.0019(6)
C4 0.0201(7) 0.0189(7) 0.0196(7) 0.0030(6) 0.0080(6) -0.0018(6)
C5 0.0271(8) 0.0245(8) 0.0182(7) 0.0063(6) 0.0087(6) -0.0005(6)
C6 0.0297(8) 0.0247(8) 0.0156(7) 0.0012(6) 0.0106(6) -0.0047(7)
C7 0.0238(7) 0.0203(7) 0.0171(7) -0.0012(6) 0.0110(6) -0.0035(6)
C8 0.0186(7) 0.0164(7) 0.0154(6) 0.0002(5) 0.0081(6) -0.0032(5)
C9 0.0175(7) 0.0165(7) 0.0164(7) 0.0013(5) 0.0072(6) -0.0018(5)
C10 0.0209(7) 0.0178(7) 0.0156(6) -0.0025(5) 0.0114(6) -0.0028(6)
C11 0.0190(7) 0.0157(6) 0.0162(7) -0.0019(5) 0.0101(6) -0.0015(5)
C12 0.0223(7) 0.0190(7) 0.0194(7) -0.0019(6) 0.0136(6) -0.0013(6)
C13 0.0216(7) 0.0193(7) 0.0238(7) -0.0012(6) 0.0146(6) 0.0013(6)
C14 0.0256(8) 0.0329(9) 0.0348(9) 0.0047(7) 0.0207(8) 0.0067(7)
C15 0.0279(9) 0.0391(10) 0.0401(10) 0.0084(8) 0.0219(8) 0.0138(8)
C16 0.0201(8) 0.0456(11) 0.0343(10) 0.0063(8) 0.0132(7) 0.0097(8)
C17 0.0286(9) 0.0338(9) 0.0211(8) 0.0034(7) 0.0103(7) 0.0083(7)
C18 0.0333(9) 0.0325(9) 0.0220(8) 0.0080(7) 0.0158(7) 0.0099(7)
C19 0.0255(8) 0.0276(8) 0.0204(7) 0.0056(6) 0.0142(6) 0.0061(6)
C20 0.0197(7) 0.0170(7) 0.0201(7) 0.0001(6) 0.0102(6) 0.0023(5)
C21 0.0205(7) 0.0169(7) 0.0168(7) 0.0004(5) 0.0106(6) 0.0013(5)
C22 0.0175(7) 0.0135(6) 0.0173(7) -0.0016(5) 0.0101(6) -0.0008(5)
O1W 0.0271(9) 0.0227(9) 0.0546(13) 0.000 0.0225(9) 0.000

loop_
_atom_type_symbol
_atom_type_description
_atom_type_scat_dispersion_real
_atom_type_scat_dispersion_imag
_atom_type_scat_source
C C 0.0033 0.0016 'International Tables Vol C Tables 4.2.6.8 and 6.1.1.4'
H H 0.0000 0.0000 'International Tables Vol C Tables 4.2.6.8 and 6.1.1.4'
N N 0.0061 0.0033 'International Tables Vol C Tables 4.2.6.8 and 6.1.1.4'
O O 0.0106 0.0060 'International Tables Vol C Tables 4.2.6.8 and 6.1.1.4'
Ni Ni 0.3393 1.1124 'International Tables Vol C Tables 4.2.6.8 and 6.1.1.4'

loop_
_geom_angle_atom_site_label_1
_geom_angle_atom_site_label_2
_geom_angle_atom_site_label_3
_geom_angle
_geom_angle_site_symmetry_1
_geom_angle_site_symmetry_3
O1 Ni1 O1 94.32(7) 2_656 .
O1 Ni1 N1 170.12(5) . .
O1 Ni1 N1 89.49(6) . 2_656
O1 Ni1 N1 89.49(6) 2_656 .
O1 Ni1 N1 170.12(5) 2_656 2_656
N1 Ni1 N1 88.23(8) . 2_656
N2 Ni1 O1 91.37(5) . 2_656
N2 Ni1 O1 90.47(5) . .
N2 Ni1 O1 91.37(5) 2_656 .
N2 Ni1 O1 90.47(5) 2_656 2_656
N2 Ni1 N1 80.32(5) 2_656 2_656
N2 Ni1 N1 97.71(5) 2_656 .
N2 Ni1 N1 80.32(5) . .
N2 Ni1 N1 97.71(5) . 2_656
N2 Ni1 N2 177.29(7) . 2_656
C22 O1 Ni1 124.51(10) . .
C1 N1 Ni1 129.64(11) . .
C1 N1 C9 118.90(14) . .
C9 N1 Ni1 111.41(10) . .
C8 N2 Ni1 113.41(10) . .
C10 N2 Ni1 124.44(11) . .
C10 N2 C8 121.61(13) . .
C16 N3 C17 114.62(15) . .
C20 N3 C16 120.12(15) . .
C20 N3 C17 117.96(14) . .
N1 C1 H1 118.4 . .
N1 C1 C2 123.23(15) . .
C2 C1 H1 118.4 . .
C1 C2 H2 120.7 . .
C3 C2 C1 118.64(16) . .
C3 C2 H2 120.7 . .
C2 C3 H3 120.1 . .
C2 C3 C4 119.85(15) . .
C4 C3 H3 120.1 . .
C3 C4 C5 123.71(15) . .
C3 C4 C9 117.55(15) . .
C9 C4 C5 118.74(15) . .
C4 C5 H5 119.9 . .
C6 C5 C4 120.11(15) . .
C6 C5 H5 119.9 . .
C5 C6 H6 119.4 . .
C5 C6 C7 121.21(15) . .
C7 C6 H6 119.4 . .
C6 C7 H7 119.7 . .
C8 C7 C6 120.52(16) . .
C8 C7 H7 119.7 . .
N2 C8 C9 114.55(13) . .
C7 C8 N2 126.80(15) . .
C7 C8 C9 118.65(14) . .
N1 C9 C4 121.65(14) . .
N1 C9 C8 117.79(13) . .
C4 C9 C8 120.55(14) . .
N2 C10 H10 117.0 . .
N2 C10 C11 125.95(14) . .
C11 C10 H10 117.0 . .
C10 C11 C22 125.01(14) . .
C12 C11 C10 117.16(14) . .
C12 C11 C22 117.83(14) . .
C11 C12 H12 117.9 . .
C13 C12 C11 124.13(14) . .
C13 C12 H12 117.9 . .
C12 C13 C14 121.09(15) . .
C12 C13 C20 118.14(14) . .
C20 C13 C14 120.66(15) . .
C13 C14 H14A 109.5 . .
C13 C14 H14B 109.5 . .
C13 C14 C15 110.92(15) . .
H14A C14 H14B 108.0 . .
C15 C14 H14A 109.5 . .
C15 C14 H14B 109.5 . .
C14 C15 H15A 109.8 . .
C14 C15 H15B 109.8 . .
H15A C15 H15B 108.2 . .
C16 C15 C14 109.55(16) . .
C16 C15 H15A 109.8 . .
C16 C15 H15B 109.8 . .
N3 C16 C15 110.82(16) . .
N3 C16 H16A 109.5 . .
N3 C16 H16B 109.5 . .
C15 C16 H16A 109.5 . .
C15 C16 H16B 109.5 . .
H16A C16 H16B 108.1 . .
N3 C17 H17A 109.6 . .
N3 C17 H17B 109.6 . .
N3 C17 C18 110.44(15) . .
H17A C17 H17B 108.1 . .
C18 C17 H17A 109.6 . .
C18 C17 H17B 109.6 . .
C17 C18 H18A 109.2 . .
C17 C18 H18B 109.2 . .
C17 C18 C19 111.88(15) . .
H18A C18 H18B 107.9 . .
C19 C18 H18A 109.2 . .
C19 C18 H18B 109.2 . .
C18 C19 H19A 108.9 . .
C18 C19 H19B 108.9 . .
H19A C19 H19B 107.7 . .
C21 C19 C18 113.28(14) . .
C21 C19 H19A 108.9 . .
C21 C19 H19B 108.9 . .
N3 C20 C13 119.84(14) . .
N3 C20 C21 120.13(14) . .
C21 C20 C13 120.02(14) . .
C20 C21 C19 121.93(14) . .
C20 C21 C22 121.32(14) . .
C22 C21 C19 116.71(14) . .
O1 C22 C11 123.61(13) . .
O1 C22 C21 117.96(13) . .
C21 C22 C11 118.43(13) . .

loop_
_geom_bond_atom_site_label_1
_geom_bond_atom_site_label_2
_geom_bond_distance
_geom_bond_site_symmetry_2
Ni1 O1 2.0281(12) 2_656
Ni1 O1 2.0281(12) .
Ni1 N1 2.0945(14) .
Ni1 N1 2.0945(14) 2_656
Ni1 N2 2.0213(13) .
Ni1 N2 2.0214(13) 2_656
O1 C22 1.2973(18) .
N1 C1 1.317(2) .
N1 C9 1.365(2) .
N2 C8 1.4086(19) .
N2 C10 1.304(2) .
N3 C16 1.458(2) .
N3 C17 1.462(2) .
N3 C20 1.386(2) .
C1 H1 0.9300 .
C1 C2 1.408(2) .
C2 H2 0.9300 .
C2 C3 1.367(3) .
C3 H3 0.9300 .
C3 C4 1.412(2) .
C4 C5 1.416(2) .
C4 C9 1.415(2) .
C5 H5 0.9300 .
C5 C6 1.370(3) .
C6 H6 0.9300 .
C6 C7 1.414(2) .
C7 H7 0.9300 .
C7 C8 1.380(2) .
C8 C9 1.430(2) .
C10 H10 0.9300 .
C10 C11 1.421(2) .
C11 C12 1.416(2) .
C11 C22 1.440(2) .
C12 H12 0.9300 .
C12 C13 1.366(2) .
C13 C14 1.509(2) .
C13 C20 1.433(2) .
C14 H14A 0.9700 .
C14 H14B 0.9700 .
C14 C15 1.516(3) .
C15 H15A 0.9700 .
C15 H15B 0.9700 .
C15 C16 1.513(3) .
C16 H16A 0.9700 .
C16 H16B 0.9700 .
C17 H17A 0.9700 .
C17 H17B 0.9700 .
C17 C18 1.508(3) .
C18 H18A 0.9700 .
C18 H18B 0.9700 .
C18 C19 1.525(2) .
C19 H19A 0.9700 .
C19 H19B 0.9700 .
C19 C21 1.511(2) .
C20 C21 1.401(2) .
C21 C22 1.423(2) .
O1W H1W 0.89(3) .

loop_
_geom_torsion_atom_site_label_1
_geom_torsion_atom_site_label_2
_geom_torsion_atom_site_label_3
_geom_torsion_atom_site_label_4
_geom_torsion
Ni1 O1 C22 C11 -23.3(2)
Ni1 O1 C22 C21 157.21(11)
Ni1 N1 C1 C2 -177.05(12)
Ni1 N1 C9 C4 173.80(11)
Ni1 N1 C9 C8 -7.44(17)
Ni1 N2 C8 C7 -165.87(13)
Ni1 N2 C8 C9 14.78(16)
Ni1 N2 C10 C11 7.8(2)
N1 C1 C2 C3 3.0(3)
N2 C8 C9 N1 -4.6(2)
N2 C8 C9 C4 174.21(13)
N2 C10 C11 C12 -174.60(14)
N2 C10 C11 C22 5.4(2)
N3 C17 C18 C19 -55.8(2)
N3 C20 C21 C19 0.0(2)
N3 C20 C21 C22 177.40(14)
C1 N1 C9 C4 -3.8(2)
C1 N1 C9 C8 174.97(14)
C1 C2 C3 C4 -2.3(3)
C2 C3 C4 C5 179.53(16)
C2 C3 C4 C9 -1.1(2)
C3 C4 C5 C6 177.86(16)
C3 C4 C9 N1 4.3(2)
C3 C4 C9 C8 -174.40(14)
C4 C5 C6 C7 -1.8(3)
C5 C4 C9 N1 -176.31(14)
C5 C4 C9 C8 5.0(2)
C5 C6 C7 C8 1.5(2)
C6 C7 C8 N2 -177.39(14)
C6 C7 C8 C9 1.9(2)
C7 C8 C9 N1 176.03(14)
C7 C8 C9 C4 -5.2(2)
C8 N2 C10 C11 178.85(14)
C9 N1 C1 C2 0.0(2)
C9 C4 C5 C6 -1.5(2)
C10 N2 C8 C7 22.2(2)
C10 N2 C8 C9 -157.18(14)
C10 C11 C12 C13 176.58(15)
C10 C11 C22 O1 3.1(2)
C10 C11 C22 C21 -177.41(14)
C11 C12 C13 C14 -175.16(15)
C11 C12 C13 C20 0.9(2)
C12 C11 C22 O1 -176.90(14)
C12 C11 C22 C21 2.6(2)
C12 C13 C14 C15 -160.48(16)
C12 C13 C20 N3 -178.12(15)
C12 C13 C20 C21 2.4(2)
C13 C14 C15 C16 -51.2(2)
C13 C20 C21 C19 179.45(15)
C13 C20 C21 C22 -3.1(2)
C14 C13 C20 N3 -2.0(2)
C14 C13 C20 C21 178.50(15)
C14 C15 C16 N3 59.7(2)
C16 N3 C17 C18 -159.95(16)
C16 N3 C20 C13 10.2(2)
C16 N3 C20 C21 -170.29(16)
C17 N3 C16 C15 171.01(16)
C17 N3 C20 C13 158.80(15)
C17 N3 C20 C21 -21.7(2)
C17 C18 C19 C21 35.5(2)
C18 C19 C21 C20 -7.9(2)
C18 C19 C21 C22 174.53(14)
C19 C21 C22 O1 -2.3(2)
C19 C21 C22 C11 178.10(14)
C20 N3 C16 C15 -39.4(2)
C20 N3 C17 C18 49.8(2)
C20 C13 C14 C15 23.5(2)
C20 C21 C22 O1 -179.91(14)
C20 C21 C22 C11 0.5(2)
C22 C11 C12 C13 -3.5(2)
